data_7203902
loop_
_publ_author_name
'von Hirschheydt, Thomas'
'Wolfart, Volker'
'Gleiter, Rolf'
'Irngartinger, Hermann'
'Oeser, Thomas'
'Rominger, Frank'
'Eisentr\"ager, Frank'

_publ_section_title
;
 A short survey of bicyclic diamines&#x200A;--&#x200A;syntheses and
 properties of N,N'-bridged-1,10-diazabicyclooctadeca-5,14-diynes
;
_journal_issue 2
_journal_name_full 'Journal of the Chemical Society, Perkin Transactions 2'
_journal_page_first 175
_journal_paper_doi 10.1039/a907609c
_journal_year 2000
_chemical_formula_sum 'C20 H40 N2 O5'
_chemical_formula_weight 388.54
_chemical_name_systematic
;
 1,10-Diaza-21-oxabicyclo[8.8.5]tricosa-5,14-diyne (43)
;
_space_group_IT_number 2
_symmetry_cell_setting triclinic
_symmetry_space_group_name_Hall '-P 1'
_symmetry_space_group_name_H-M 'P -1'
_atom_sites_solution_hydrogens geom
_atom_sites_solution_primary direct
_atom_sites_solution_secondary difmap
_audit_creation_method SHELXL-97
_cell_angle_alpha 104.35(3)
_cell_angle_beta 94.56(3)
_cell_angle_gamma 99.02(3)
_cell_formula_units_Z 4
_cell_length_a 8.899(3)
_cell_length_b 12.364(4)
_cell_length_c 20.155(6)
_cell_measurement_reflns_used 25
_cell_measurement_temperature 223(2)
_cell_measurement_theta_max 17.07
_cell_measurement_theta_min 10.05
_cell_volume 2105.5(12)
_computing_structure_refinement 'SHELXL-97 (Sheldrick, 1997)'
_computing_structure_solution 'SHELXS-97 (Sheldrick, 1990)'
_diffrn_ambient_temperature 223(2)
_diffrn_measured_fraction_theta_full 0.996
_diffrn_measured_fraction_theta_max 0.996
_diffrn_measurement_device_type NONIUS_CAD4
_diffrn_measurement_method \w2\q
_diffrn_radiation_monochromator graphite
_diffrn_radiation_source 'fine-focus sealed tube'
_diffrn_radiation_type MoK\a
_diffrn_radiation_wavelength 0.71073
_diffrn_reflns_av_R_equivalents 0.0355
_diffrn_reflns_av_sigmaI/netI 0.0487
_diffrn_reflns_limit_h_max 11
_diffrn_reflns_limit_h_min 0
_diffrn_reflns_limit_k_max 16
_diffrn_reflns_limit_k_min -16
_diffrn_reflns_limit_l_max 26
_diffrn_reflns_limit_l_min -26
_diffrn_reflns_number 10779
_diffrn_reflns_theta_full 27.98
_diffrn_reflns_theta_max 27.98
_diffrn_reflns_theta_min 2.10
_diffrn_standards_decay_% 4
_diffrn_standards_interval_count 100
_diffrn_standards_interval_time 60
_diffrn_standards_number 3
_exptl_absorpt_coefficient_mu 0.087
_exptl_absorpt_correction_T_max 0.9744
_exptl_absorpt_correction_T_min 0.9661
_exptl_absorpt_correction_type none
_exptl_crystal_colour colorless
_exptl_crystal_density_diffrn 1.226
_exptl_crystal_density_method 'not measured'
_exptl_crystal_description prism
_exptl_crystal_F_000 856
_exptl_crystal_size_max 0.40
_exptl_crystal_size_mid 0.35
_exptl_crystal_size_min 0.30
_refine_diff_density_max 0.251
_refine_diff_density_min -0.315
_refine_diff_density_rms 0.052
_refine_ls_extinction_method none
_refine_ls_goodness_of_fit_ref 1.026
_refine_ls_hydrogen_treatment ride
_refine_ls_matrix_type full
_refine_ls_number_parameters 541
_refine_ls_number_reflns 10134
_refine_ls_number_restraints 0
_refine_ls_restrained_S_all 1.026
_refine_ls_R_factor_all 0.1190
_refine_ls_R_factor_gt 0.0553
_refine_ls_shift/su_max 0.109
_refine_ls_shift/su_mean 0.003
_refine_ls_structure_factor_coef Fsqd
_refine_ls_weighting_details 'w=1/[\s^2^(Fo^2^)+(0.1142P)^2^+0.1755P] where P=(Fo^2^+2Fc^2^)/3'
_refine_ls_weighting_scheme calc
_refine_ls_wR_factor_gt 0.1590
_refine_ls_wR_factor_ref 0.1878
_reflns_number_gt 6036
_reflns_number_total 10134
_reflns_threshold_expression >2sigma(I)
_cod_data_source_file a907609c.txt
_cod_data_source_block 744hbo
_cod_depositor_comments
;
The following automatic conversions were performed:

'_refine_ls_weighting_scheme' value 'calc
w=1/[\s^2^(Fo^2^)+(0.1142P)^2^+0.1755P] where P=(Fo^2^+2Fc^2^)/3' was
changed to 'calc'. New tag '_refine_ls_weighting_details' was
created. The value of the new tag was set to
'w=1/[\s^2^(Fo^2^)+(0.1142P)^2^+0.1755P] where P=(Fo^2^+2Fc^2^)/3'.

Automatic conversion script
Id: cif_fix_values 3143 2015-03-26 13:38:13Z robertas 
;
_cod_database_code 7203902

loop_
_symmetry_equiv_pos_as_xyz
'x, y, z'
'-x, -y, -z'

loop_
_atom_site_label
_atom_site_type_symbol
_atom_site_fract_x
_atom_site_fract_y
_atom_site_fract_z
_atom_site_U_iso_or_equiv
_atom_site_adp_type
_atom_site_occupancy
_atom_site_calc_flag
_atom_site_refinement_flags
_atom_site_disorder_assembly
_atom_site_disorder_group
N1 N 0.09502(16) 0.22851(12) 0.32761(7) 0.0288(3) Uani 1 d . . .
N1A N 0.14614(19) 0.13332(13) 0.87310(9) 0.0402(4) Uani 1 d . . .
N10 N 0.06922(18) 0.32425(12) 0.59220(8) 0.0342(3) Uani 1 d . . .
N10A N 0.2313(2) 0.54645(14) 0.84202(10) 0.0459(4) Uani 1 d . . .
O21 O 0.17445(14) 0.39792(10) 0.46597(6) 0.0346(3) Uani 1 d . . .
O21A O 0.0165(2) 0.32876(17) 0.83727(12) 0.0385(4) Uani 0.75 d P A 3
O21B O 0.0337(10) 0.3091(7) 0.8084(4) 0.053(2) Uiso 0.25 d P A 4
C2 C 0.1155(2) 0.13546(15) 0.35902(9) 0.0306(4) Uani 1 d . . .
H2A H 0.0240 0.0757 0.3444 0.037 Uiso 1 calc R . .
H2B H 0.1243 0.1642 0.4093 0.037 Uiso 1 calc R . .
C2A C 0.2122(3) 0.22331(18) 0.93557(11) 0.0456(5) Uani 1 d . . .
H2C H 0.2019 0.2967 0.9272 0.055 Uiso 1 calc R . .
H2D H 0.3220 0.2226 0.9439 0.055 Uiso 1 calc R . .
C3 C 0.2554(2) 0.08400(16) 0.34021(10) 0.0348(4) Uani 1 d . . .
H3A H 0.3478 0.1424 0.3569 0.042 Uiso 1 calc R . .
H3B H 0.2493 0.0577 0.2899 0.042 Uiso 1 calc R . .
C3A C 0.1411(4) 0.2142(2) 0.99972(14) 0.0713(8) Uani 1 d . . .
H3C H 0.1368 0.1370 1.0048 0.086 Uiso 1 calc R . .
H3D H 0.0358 0.2280 0.9950 0.086 Uiso 1 calc R . .
C4 C 0.2681(2) -0.01568(16) 0.37133(10) 0.0393(4) Uani 1 d . . .
H4A H 0.1790 -0.0761 0.3520 0.047 Uiso 1 calc R . .
H4B H 0.3600 -0.0459 0.3580 0.047 Uiso 1 calc R . .
C4A C 0.2315(4) 0.2991(2) 1.06433(13) 0.0742(9) Uani 1 d . . .
H4C H 0.1786 0.2927 1.1044 0.089 Uiso 1 calc R . .
H4D H 0.3331 0.2798 1.0718 0.089 Uiso 1 calc R . .
C5 C 0.2764(2) 0.01542(15) 0.44657(10) 0.0355(4) Uani 1 d . . .
C5A C 0.2497(3) 0.4167(2) 1.05933(11) 0.0526(6) Uani 1 d . . .
C6 C 0.2796(2) 0.04004(15) 0.50758(10) 0.0354(4) Uani 1 d . . .
C6A C 0.2652(3) 0.5094(2) 1.05318(12) 0.0568(6) Uani 1 d . . .
C7 C 0.2783(2) 0.07246(16) 0.58261(10) 0.0385(4) Uani 1 d . . .
H7A H 0.3793 0.1158 0.6048 0.046 Uiso 1 calc R . .
H7B H 0.2591 0.0037 0.5988 0.046 Uiso 1 calc R . .
C7A C 0.2801(4) 0.6218(2) 1.04021(15) 0.0827(10) Uani 1 d . . .
H7C H 0.3888 0.6568 1.0473 0.099 Uiso 1 calc R B 1
H7D H 0.2278 0.6700 1.0735 0.099 Uiso 1 calc R B 1
C8 C 0.1553(2) 0.14430(16) 0.60413(10) 0.0384(4) Uani 1 d . . .
H8A H 0.0541 0.1018 0.5818 0.046 Uiso 1 calc R . .
H8B H 0.1545 0.1608 0.6542 0.046 Uiso 1 calc R . .
C9 C 0.1888(2) 0.25481(15) 0.58319(9) 0.0333(4) Uani 1 d . . .
H9A H 0.2844 0.3002 0.6102 0.040 Uiso 1 calc R . .
H9B H 0.2058 0.2369 0.5345 0.040 Uiso 1 calc R . .
C8A C 0.2097(9) 0.6160(5) 0.9644(3) 0.0544(13) Uani 0.50 d P C 1
H8C H 0.0994 0.5861 0.9585 0.065 Uiso 0.50 calc PR C 1
H8D H 0.2234 0.6929 0.9581 0.065 Uiso 0.50 calc PR C 1
C9A C 0.2868(5) 0.5384(4) 0.9073(2) 0.0337(8) Uani 0.50 d P C 1
H9C H 0.3984 0.5630 0.9155 0.040 Uiso 0.50 calc PR C 1
H9D H 0.2631 0.4594 0.9095 0.040 Uiso 0.50 calc PR C 1
C8B C 0.3042(8) 0.6245(5) 0.9750(3) 0.0585(15) Uani 0.50 d P C 2
H8E H 0.4067 0.6075 0.9681 0.070 Uiso 0.50 calc PR C 2
H8F H 0.3059 0.7025 0.9718 0.070 Uiso 0.50 calc PR C 2
C9B C 0.1987(9) 0.5505(5) 0.9188(3) 0.0670(15) Uani 0.50 d P C 2
H9E H 0.0976 0.5713 0.9240 0.080 Uiso 0.50 calc PR C 2
H9F H 0.1912 0.4732 0.9241 0.080 Uiso 0.50 calc PR C 2
C11 C -0.0726(2) 0.27066(15) 0.54550(9) 0.0346(4) Uani 1 d . . .
H11A H -0.0901 0.1886 0.5406 0.041 Uiso 1 calc R . .
H11B H -0.0604 0.2827 0.4998 0.041 Uiso 1 calc R . .
C12 C -0.2117(2) 0.31717(18) 0.57096(10) 0.0406(4) Uani 1 d . . .
H12A H -0.2003 0.3969 0.5701 0.049 Uiso 1 calc R . .
H12B H -0.2163 0.3142 0.6189 0.049 Uiso 1 calc R . .
C11A C 0.3080(4) 0.4760(3) 0.7854(2) 0.0287(7) Uani 0.50 d P C 1
H11C H 0.2604 0.4782 0.7404 0.034 Uiso 0.50 calc PR C 1
H11D H 0.2890 0.3968 0.7876 0.034 Uiso 0.50 calc PR C 1
C12A C 0.4827(6) 0.5173(5) 0.7910(3) 0.0394(13) Uani 0.50 d P C 1
H12C H 0.5022 0.5914 0.7808 0.047 Uiso 0.50 calc PR C 1
H12D H 0.5292 0.5267 0.8383 0.047 Uiso 0.50 calc PR C 1
C11B C 0.3495(6) 0.4806(4) 0.8304(3) 0.0592(12) Uani 0.50 d P C 2
H11E H 0.3067 0.4006 0.8252 0.071 Uiso 0.50 calc PR C 2
H11F H 0.4290 0.5058 0.8703 0.071 Uiso 0.50 calc PR C 2
C12B C 0.4178(12) 0.4929(6) 0.7679(4) 0.071(2) Uani 0.50 d P C 2
H12E H 0.4500 0.5745 0.7737 0.086 Uiso 0.50 calc PR C 2
H12F H 0.3345 0.4665 0.7297 0.086 Uiso 0.50 calc PR C 2
C13 C -0.3622(2) 0.25096(18) 0.52727(11) 0.0406(4) Uani 1 d . . .
H13A H -0.3822 0.1749 0.5347 0.049 Uiso 1 calc R . .
H13B H -0.4463 0.2893 0.5431 0.049 Uiso 1 calc R . .
C13A C 0.5532(3) 0.4367(2) 0.74303(15) 0.0617(7) Uani 1 d . . .
H13C H 0.6634 0.4670 0.7485 0.074 Uiso 1 calc R D 1
H13D H 0.5119 0.4342 0.6960 0.074 Uiso 1 calc R D 1
C14 C -0.3616(2) 0.24001(15) 0.45281(10) 0.0344(4) Uani 1 d . . .
C14A C 0.5342(2) 0.31936(19) 0.74906(12) 0.0464(5) Uani 1 d . . .
C15 C -0.3561(2) 0.23220(15) 0.39330(10) 0.0342(4) Uani 1 d . . .
C15A C 0.5150(2) 0.22602(18) 0.75575(11) 0.0426(5) Uani 1 d . . .
C16 C -0.3394(2) 0.22104(17) 0.32015(10) 0.0381(4) Uani 1 d . . .
H16A H -0.3391 0.2948 0.3102 0.046 Uiso 1 calc R . .
H16B H -0.4271 0.1672 0.2915 0.046 Uiso 1 calc R . .
C16A C 0.4855(2) 0.11121(17) 0.76636(11) 0.0435(5) Uani 1 d . . .
H16C H 0.5838 0.0875 0.7747 0.052 Uiso 1 calc R . .
H16D H 0.4288 0.0581 0.7241 0.052 Uiso 1 calc R . .
C17 C -0.1912(2) 0.17973(16) 0.30161(10) 0.0365(4) Uani 1 d . . .
H17A H -0.1896 0.1074 0.3131 0.044 Uiso 1 calc R . .
H17B H -0.1876 0.1668 0.2518 0.044 Uiso 1 calc R . .
C17A C 0.3947(2) 0.10434(18) 0.82651(11) 0.0427(5) Uani 1 d . . .
H17C H 0.3818 0.0269 0.8319 0.051 Uiso 1 calc R . .
H17D H 0.4524 0.1557 0.8691 0.051 Uiso 1 calc R . .
C18 C -0.0524(2) 0.26573(15) 0.34023(9) 0.0313(4) Uani 1 d . . .
H18A H -0.0528 0.3366 0.3268 0.038 Uiso 1 calc R . .
H18B H -0.0606 0.2818 0.3898 0.038 Uiso 1 calc R . .
C18A C 0.2387(2) 0.13577(17) 0.81576(10) 0.0400(4) Uani 1 d . . .
H18C H 0.2527 0.2123 0.8089 0.048 Uiso 1 calc R . .
H18D H 0.1815 0.0833 0.7735 0.048 Uiso 1 calc R . .
C19 C 0.2247(2) 0.32498(16) 0.34805(10) 0.0367(4) Uani 1 d . . .
H19A H 0.1925 0.3884 0.3331 0.044 Uiso 1 calc R . .
H19B H 0.3085 0.3032 0.3219 0.044 Uiso 1 calc R . .
C19A C -0.0157(2) 0.13543(19) 0.85086(14) 0.0550(6) Uani 1 d . . .
H19C H -0.0661 0.1562 0.8925 0.066 Uiso 1 calc R E 3
H19D H -0.0648 0.0578 0.8258 0.066 Uiso 1 calc R E 3
C20 C 0.2892(2) 0.36868(17) 0.42310(11) 0.0396(4) Uani 1 d . . .
H20A H 0.3365 0.3103 0.4374 0.048 Uiso 1 calc R . .
H20B H 0.3692 0.4357 0.4291 0.048 Uiso 1 calc R . .
C20A C -0.0491(3) 0.2124(2) 0.80651(18) 0.0447(7) Uani 0.75 d P A 3
H20C H -0.0095 0.1875 0.7623 0.054 Uiso 0.75 calc PR A 3
H20D H -0.1604 0.2053 0.7970 0.054 Uiso 0.75 calc PR A 3
C20B C -0.0598(15) 0.2417(12) 0.8412(7) 0.068(3) Uiso 0.25 d P A 4
H20E H -0.1623 0.2215 0.8150 0.082 Uiso 0.25 calc PR A 4
H20F H -0.0690 0.2893 0.8869 0.082 Uiso 0.25 calc PR A 4
C22 C 0.2397(2) 0.45282(15) 0.53523(10) 0.0393(4) Uani 1 d . . .
H22A H 0.2738 0.5339 0.5396 0.047 Uiso 1 calc R . .
H22B H 0.3298 0.4210 0.5462 0.047 Uiso 1 calc R . .
C22A C -0.0093(3) 0.3961(2) 0.79159(15) 0.0702(8) Uani 1 d . . .
H22C H -0.1194 0.3967 0.7852 0.084 Uiso 1 calc R F 3
H22D H 0.0191 0.3591 0.7466 0.084 Uiso 1 calc R F 3
C23 C 0.1272(2) 0.43913(15) 0.58635(10) 0.0397(4) Uani 1 d . . .
H23A H 0.1761 0.4851 0.6321 0.048 Uiso 1 calc R . .
H23B H 0.0386 0.4719 0.5746 0.048 Uiso 1 calc R . .
C23A C 0.0720(3) 0.5130(2) 0.81220(17) 0.0733(8) Uani 1 d . . .
H23C H 0.0636 0.5418 0.7712 0.088 Uiso 1 calc R . .
H23D H 0.0134 0.5555 0.8453 0.088 Uiso 1 calc R . .
O1 O 0.1471(2) -0.07908(13) 0.90007(9) 0.0519(4) Uani 1 d . . .
H1A H 0.150(3) -0.006(2) 0.8940(13) 0.062 Uiso 1 d . . .
H1B H 0.188(3) -0.061(2) 0.9405(15) 0.062 Uiso 1 d . . .
O2 O 0.1155(2) 0.18828(16) 0.18603(8) 0.0586(5) Uani 1 d . . .
H2E H 0.105(3) 0.192(2) 0.2249(16) 0.070 Uiso 1 d . . .
H2F H -0.021(3) 0.133(2) 0.1381(14) 0.070 Uiso 1 d . . .
O3 O 0.3535(2) 0.77534(16) 0.85009(11) 0.0650(5) Uani 1 d . . .
H3E H 0.299(3) 0.701(3) 0.8375(15) 0.078 Uiso 1 d . . .
H3F H 0.280(4) 0.812(3) 0.8596(16) 0.078 Uiso 1 d . . .
O4 O 0.3688(2) 0.09316(18) 0.15894(11) 0.0658(5) Uani 1 d . . .
H4E H 0.351(4) 0.059(3) 0.1174(17) 0.079 Uiso 1 d . . .
H4F H 0.446(4) 0.139(3) 0.1566(16) 0.079 Uiso 1 d . . .
O5 O 0.3593(8) -0.0538(8) 0.0200(4) 0.085(2) Uani 0.50 d P . .
O5A O 0.2910(8) -0.0512(8) 0.0316(4) 0.093(2) Uani 0.50 d P . .
O6 O 0.5065(8) -0.1494(5) -0.0125(3) 0.0544(15) Uiso 0.25 d P . .

loop_
_atom_site_aniso_label
_atom_site_aniso_U_11
_atom_site_aniso_U_22
_atom_site_aniso_U_33
_atom_site_aniso_U_23
_atom_site_aniso_U_13
_atom_site_aniso_U_12
N1 0.0225(7) 0.0329(7) 0.0330(7) 0.0124(6) 0.0049(6) 0.0044(6)
N1A 0.0348(9) 0.0338(8) 0.0507(10) 0.0091(7) 0.0126(7) 0.0019(7)
N10 0.0371(9) 0.0319(7) 0.0327(8) 0.0047(6) 0.0006(6) 0.0118(6)
N10A 0.0429(10) 0.0388(9) 0.0576(11) 0.0134(8) 0.0010(8) 0.0138(7)
O21 0.0288(6) 0.0343(6) 0.0375(7) 0.0065(5) -0.0014(5) 0.0034(5)
O21A 0.0337(11) 0.0423(11) 0.0373(11) 0.0074(9) 0.0015(9) 0.0071(8)
C2 0.0249(8) 0.0345(9) 0.0350(9) 0.0119(7) 0.0074(7) 0.0068(7)
C2A 0.0532(13) 0.0412(11) 0.0427(11) 0.0113(9) 0.0148(9) 0.0046(9)
C3 0.0282(9) 0.0425(10) 0.0351(9) 0.0092(8) 0.0070(7) 0.0113(8)
C3A 0.109(2) 0.0453(13) 0.0652(16) 0.0164(11) 0.0468(16) 0.0089(14)
C4 0.0404(11) 0.0380(10) 0.0421(10) 0.0073(8) 0.0096(8) 0.0176(8)
C4A 0.133(3) 0.0578(15) 0.0431(13) 0.0210(11) 0.0359(15) 0.0268(16)
C5 0.0347(10) 0.0326(9) 0.0445(11) 0.0143(8) 0.0080(8) 0.0139(7)
C5A 0.0696(16) 0.0540(13) 0.0355(11) 0.0089(9) 0.0156(10) 0.0152(11)
C6 0.0350(10) 0.0319(9) 0.0445(11) 0.0158(8) 0.0053(8) 0.0120(7)
C6A 0.0724(17) 0.0512(13) 0.0407(12) 0.0046(10) 0.0041(11) 0.0065(12)
C7 0.0439(11) 0.0372(10) 0.0408(10) 0.0192(8) 0.0040(8) 0.0124(8)
C7A 0.127(3) 0.0435(14) 0.0646(18) 0.0035(12) -0.0012(18) 0.0013(15)
C8 0.0434(11) 0.0414(10) 0.0368(10) 0.0174(8) 0.0093(8) 0.0130(8)
C9 0.0358(10) 0.0326(9) 0.0324(9) 0.0093(7) 0.0009(7) 0.0094(7)
C8A 0.081(4) 0.035(3) 0.047(3) 0.007(2) 0.010(3) 0.016(3)
C9A 0.029(2) 0.037(2) 0.037(2) 0.0110(16) 0.0088(17) 0.0086(17)
C8B 0.074(4) 0.039(3) 0.060(3) 0.012(2) 0.018(3) 0.000(3)
C9B 0.089(5) 0.042(3) 0.069(4) 0.018(3) 0.002(4) 0.010(3)
C11 0.0331(10) 0.0349(9) 0.0346(9) 0.0057(7) 0.0025(7) 0.0092(7)
C12 0.0414(11) 0.0479(11) 0.0358(10) 0.0096(8) 0.0073(8) 0.0192(9)
C11A 0.0285(19) 0.044(2) 0.0167(16) 0.0133(14) 0.0003(15) 0.0073(15)
C12A 0.032(3) 0.038(2) 0.048(4) 0.013(2) 0.004(2) 0.0016(19)
C11B 0.061(3) 0.049(3) 0.072(4) 0.020(2) 0.012(3) 0.012(2)
C12B 0.126(9) 0.056(4) 0.050(4) 0.028(3) 0.025(4) 0.041(5)
C13 0.0328(10) 0.0475(11) 0.0498(11) 0.0195(9) 0.0141(9) 0.0164(8)
C13A 0.0475(14) 0.0496(13) 0.0918(19) 0.0239(13) 0.0161(13) 0.0077(11)
C14 0.0218(8) 0.0330(9) 0.0488(11) 0.0110(8) 0.0032(7) 0.0065(7)
C14A 0.0383(11) 0.0483(12) 0.0529(13) 0.0107(10) 0.0119(9) 0.0096(9)
C15 0.0218(8) 0.0333(9) 0.0456(11) 0.0076(8) 0.0015(7) 0.0050(7)
C15A 0.0366(11) 0.0466(11) 0.0436(11) 0.0075(9) 0.0103(9) 0.0093(9)
C16 0.0259(9) 0.0448(10) 0.0414(10) 0.0083(8) -0.0022(8) 0.0081(8)
C16A 0.0399(11) 0.0426(11) 0.0490(12) 0.0087(9) 0.0123(9) 0.0126(9)
C17 0.0278(9) 0.0440(10) 0.0342(9) 0.0034(8) 0.0002(7) 0.0088(8)
C17A 0.0394(11) 0.0446(11) 0.0464(11) 0.0119(9) 0.0105(9) 0.0123(9)
C18 0.0258(9) 0.0327(8) 0.0355(9) 0.0086(7) 0.0035(7) 0.0070(7)
C18A 0.0371(11) 0.0390(10) 0.0413(10) 0.0051(8) 0.0055(8) 0.0079(8)
C19 0.0300(10) 0.0371(9) 0.0433(10) 0.0142(8) 0.0079(8) -0.0002(7)
C19A 0.0341(11) 0.0433(11) 0.0806(17) 0.0076(11) 0.0094(11) -0.0004(9)
C20 0.0259(9) 0.0378(10) 0.0515(12) 0.0079(8) 0.0026(8) 0.0020(7)
C20A 0.0262(13) 0.0454(15) 0.0519(18) -0.0032(14) -0.0036(12) 0.0044(11)
C22 0.0405(11) 0.0259(8) 0.0444(11) 0.0066(7) -0.0120(9) -0.0020(7)
C22A 0.0571(16) 0.0755(17) 0.0752(18) 0.0330(14) -0.0214(13) -0.0026(13)
C23 0.0479(12) 0.0287(9) 0.0370(10) 0.0001(7) -0.0053(8) 0.0104(8)
C23A 0.0564(16) 0.0697(17) 0.100(2) 0.0444(16) -0.0188(15) 0.0083(13)
O1 0.0575(10) 0.0416(8) 0.0542(9) 0.0114(7) 0.0019(8) 0.0066(7)
O2 0.0510(10) 0.0887(12) 0.0376(8) 0.0221(8) 0.0120(7) 0.0054(9)
O3 0.0557(11) 0.0506(10) 0.0989(15) 0.0327(10) 0.0197(10) 0.0142(8)
O4 0.0589(12) 0.0711(13) 0.0697(12) 0.0215(10) 0.0123(10) 0.0124(9)
O5 0.074(4) 0.100(4) 0.070(4) -0.003(3) 0.000(3) 0.032(4)
O5A 0.094(5) 0.104(5) 0.066(4) 0.013(3) 0.001(4) -0.005(5)

loop_
_atom_type_symbol
_atom_type_description
_atom_type_scat_dispersion_real
_atom_type_scat_dispersion_imag
_atom_type_scat_source
C C 0.0033 0.0016 'International Tables Vol C Tables 4.2.6.8 and 6.1.1.4'
H H 0.0000 0.0000 'International Tables Vol C Tables 4.2.6.8 and 6.1.1.4'
O O 0.0106 0.0060 'International Tables Vol C Tables 4.2.6.8 and 6.1.1.4'
N N 0.0061 0.0033 'International Tables Vol C Tables 4.2.6.8 and 6.1.1.4'

loop_
_geom_angle_atom_site_label_1
_geom_angle_atom_site_label_2
_geom_angle_atom_site_label_3
_geom_angle
_geom_angle_site_symmetry_1
_geom_angle_site_symmetry_3
_geom_angle_publ_flag
C2 N1 C19 113.37(14) . . ?
C2 N1 C18 111.44(13) . . ?
C19 N1 C18 111.58(14) . . ?
C2A N1A C18A 111.79(16) . . ?
C2A N1A C19A 113.11(17) . . ?
C18A N1A C19A 110.27(17) . . ?
C9 N10 C11 112.76(14) . . ?
C9 N10 C23 110.69(15) . . ?
C11 N10 C23 111.97(15) . . ?
C9A N10A C11B 74.6(3) . . ?
C9A N10A C23A 124.4(3) . . ?
C11B N10A C23A 127.1(3) . . ?
C9A N10A C11A 111.0(3) . . ?
C11B N10A C11A 36.7(3) . . ?
C23A N10A C11A 100.8(2) . . ?
C9A N10A C9B 32.7(3) . . ?
C11B N10A C9B 104.7(4) . . ?
C23A N10A C9B 95.5(3) . . ?
C11A N10A C9B 138.3(3) . . ?
C20 O21 C22 111.40(14) . . ?
C22A O21A C20A 111.0(2) . . ?
C22A O21B C20B 121.6(8) . . ?
N1 C2 C3 113.66(14) . . ?
N1 C2 H2A 108.8 . . ?
C3 C2 H2A 108.8 . . ?
N1 C2 H2B 108.8 . . ?
C3 C2 H2B 108.8 . . ?
H2A C2 H2B 107.7 . . ?
N1A C2A C3A 115.02(19) . . ?
N1A C2A H2C 108.5 . . ?
C3A C2A H2C 108.5 . . ?
N1A C2A H2D 108.5 . . ?
C3A C2A H2D 108.5 . . ?
H2C C2A H2D 107.5 . . ?
C2 C3 C4 111.84(15) . . ?
C2 C3 H3A 109.2 . . ?
C4 C3 H3A 109.2 . . ?
C2 C3 H3B 109.2 . . ?
C4 C3 H3B 109.2 . . ?
H3A C3 H3B 107.9 . . ?
C2A C3A C4A 111.9(2) . . ?
C2A C3A H3C 109.2 . . ?
C4A C3A H3C 109.2 . . ?
C2A C3A H3D 109.2 . . ?
C4A C3A H3D 109.2 . . ?
H3C C3A H3D 107.9 . . ?
C5 C4 C3 113.15(15) . . ?
C5 C4 H4A 108.9 . . ?
C3 C4 H4A 108.9 . . ?
C5 C4 H4B 108.9 . . ?
C3 C4 H4B 108.9 . . ?
H4A C4 H4B 107.8 . . ?
C5A C4A C3A 112.6(2) . . ?
C5A C4A H4C 109.1 . . ?
C3A C4A H4C 109.1 . . ?
C5A C4A H4D 109.1 . . ?
C3A C4A H4D 109.1 . . ?
H4C C4A H4D 107.8 . . ?
C6 C5 C4 178.5(2) . . ?
C6A C5A C4A 177.8(2) . . ?
C5 C6 C7 177.8(2) . . ?
C5A C6A C7A 175.8(3) . . ?
C6 C7 C8 112.17(15) . . ?
C6 C7 H7A 109.2 . . ?
C8 C7 H7A 109.2 . . ?
C6 C7 H7B 109.2 . . ?
C8 C7 H7B 109.2 . . ?
H7A C7 H7B 107.9 . . ?
C8B C7A C6A 115.1(3) . . ?
C8B C7A C8A 31.8(3) . . ?
C6A C7A C8A 112.2(3) . . ?
C8B C7A H7C 79.0 . . ?
C6A C7A H7C 109.2 . . ?
C8A C7A H7C 109.2 . . ?
C8B C7A H7D 129.8 . . ?
C6A C7A H7D 109.2 . . ?
C8A C7A H7D 109.2 . . ?
H7C C7A H7D 107.9 . . ?
C9 C8 C7 109.92(16) . . ?
C9 C8 H8A 109.7 . . ?
C7 C8 H8A 109.7 . . ?
C9 C8 H8B 109.7 . . ?
C7 C8 H8B 109.7 . . ?
H8A C8 H8B 108.2 . . ?
N10 C9 C8 115.43(16) . . ?
N10 C9 H9A 108.4 . . ?
C8 C9 H9A 108.4 . . ?
N10 C9 H9B 108.4 . . ?
C8 C9 H9B 108.4 . . ?
H9A C9 H9B 107.5 . . ?
C9A C8A C7A 112.4(4) . . ?
C9A C8A H8C 109.1 . . ?
C7A C8A H8C 109.1 . . ?
C9A C8A H8D 109.1 . . ?
C7A C8A H8D 109.1 . . ?
H8C C8A H8D 107.9 . . ?
N10A C9A C8A 109.5(4) . . ?
N10A C9A H9C 109.8 . . ?
C8A C9A H9C 109.8 . . ?
N10A C9A H9D 109.8 . . ?
C8A C9A H9D 109.8 . . ?
H9C C9A H9D 108.2 . . ?
C7A C8B C9B 118.5(6) . . ?
C7A C8B H8E 107.7 . . ?
C9B C8B H8E 107.7 . . ?
C7A C8B H8F 107.7 . . ?
C9B C8B H8F 107.7 . . ?
H8E C8B H8F 107.1 . . ?
C8B C9B N10A 119.1(5) . . ?
C8B C9B H9E 107.5 . . ?
N10A C9B H9E 107.5 . . ?
C8B C9B H9F 107.5 . . ?
N10A C9B H9F 107.5 . . ?
H9E C9B H9F 107.0 . . ?
N10 C11 C12 112.71(15) . . ?
N10 C11 H11A 109.0 . . ?
C12 C11 H11A 109.0 . . ?
N10 C11 H11B 109.0 . . ?
C12 C11 H11B 109.0 . . ?
H11A C11 H11B 107.8 . . ?
C11 C12 C13 112.60(16) . . ?
C11 C12 H12A 109.1 . . ?
C13 C12 H12A 109.1 . . ?
C11 C12 H12B 109.1 . . ?
C13 C12 H12B 109.1 . . ?
H12A C12 H12B 107.8 . . ?
N10A C11A C12A 113.7(3) . . ?
N10A C11A H11C 108.8 . . ?
C12A C11A H11C 108.8 . . ?
N10A C11A H11D 108.8 . . ?
C12A C11A H11D 108.8 . . ?
H11C C11A H11D 107.7 . . ?
C13A C12A C11A 111.1(4) . . ?
C13A C12A H12C 109.4 . . ?
C11A C12A H12C 109.4 . . ?
C13A C12A H12D 109.4 . . ?
C11A C12A H12D 109.4 . . ?
H12C C12A H12D 108.0 . . ?
N10A C11B C12B 110.5(5) . . ?
N10A C11B H11E 109.5 . . ?
C12B C11B H11E 109.5 . . ?
N10A C11B H11F 109.5 . . ?
C12B C11B H11F 109.5 . . ?
H11E C11B H11F 108.1 . . ?
C11B C12B C13A 123.3(5) . . ?
C11B C12B H12E 106.5 . . ?
C13A C12B H12E 106.5 . . ?
C11B C12B H12F 106.5 . . ?
C13A C12B H12F 106.5 . . ?
H12E C12B H12F 106.5 . . ?
C14 C13 C12 113.59(17) . . ?
C14 C13 H13A 108.8 . . ?
C12 C13 H13A 108.8 . . ?
C14 C13 H13B 108.8 . . ?
C12 C13 H13B 108.8 . . ?
H13A C13 H13B 107.7 . . ?
C12A C13A C14A 117.8(3) . . ?
C12A C13A C12B 26.3(3) . . ?
C14A C13A C12B 111.2(4) . . ?
C12A C13A H13C 107.9 . . ?
C14A C13A H13C 107.9 . . ?
C12B C13A H13C 131.3 . . ?
C12A C13A H13D 107.9 . . ?
C14A C13A H13D 107.9 . . ?
C12B C13A H13D 87.3 . . ?
H13C C13A H13D 107.2 . . ?
C15 C14 C13 177.88(19) . . ?
C15A C14A C13A 177.4(2) . . ?
C14 C15 C16 176.35(19) . . ?
C14A C15A C16A 177.3(2) . . ?
C15 C16 C17 111.38(15) . . ?
C15 C16 H16A 109.4 . . ?
C17 C16 H16A 109.4 . . ?
C15 C16 H16B 109.4 . . ?
C17 C16 H16B 109.4 . . ?
H16A C16 H16B 108.0 . . ?
C15A C16A C17A 113.06(17) . . ?
C15A C16A H16C 109.0 . . ?
C17A C16A H16C 109.0 . . ?
C15A C16A H16D 109.0 . . ?
C17A C16A H16D 109.0 . . ?
H16C C16A H16D 107.8 . . ?
C18 C17 C16 110.95(15) . . ?
C18 C17 H17A 109.4 . . ?
C16 C17 H17A 109.4 . . ?
C18 C17 H17B 109.4 . . ?
C16 C17 H17B 109.4 . . ?
H17A C17 H17B 108.0 . . ?
C18A C17A C16A 111.81(18) . . ?
C18A C17A H17C 109.3 . . ?
C16A C17A H17C 109.3 . . ?
C18A C17A H17D 109.3 . . ?
C16A C17A H17D 109.3 . . ?
H17C C17A H17D 107.9 . . ?
N1 C18 C17 113.85(15) . . ?
N1 C18 H18A 108.8 . . ?
C17 C18 H18A 108.8 . . ?
N1 C18 H18B 108.8 . . ?
C17 C18 H18B 108.8 . . ?
H18A C18 H18B 107.7 . . ?
N1A C18A C17A 114.51(17) . . ?
N1A C18A H18C 108.6 . . ?
C17A C18A H18C 108.6 . . ?
N1A C18A H18D 108.6 . . ?
C17A C18A H18D 108.6 . . ?
H18C C18A H18D 107.6 . . ?
N1 C19 C20 118.65(16) . . ?
N1 C19 H19A 107.7 . . ?
C20 C19 H19A 107.7 . . ?
N1 C19 H19B 107.7 . . ?
C20 C19 H19B 107.7 . . ?
H19A C19 H19B 107.1 . . ?
N1A C19A C20B 120.0(6) . . ?
N1A C19A C20A 118.7(2) . . ?
C20B C19A C20A 28.1(5) . . ?
N1A C19A H19C 107.6 . . ?
C20B C19A H19C 81.4 . . ?
C20A C19A H19C 107.6 . . ?
N1A C19A H19D 107.6 . . ?
C20B C19A H19D 126.5 . . ?
C20A C19A H19D 107.6 . . ?
H19C C19A H19D 107.1 . . ?
O21 C20 C19 112.03(15) . . ?
O21 C20 H20A 109.2 . . ?
C19 C20 H20A 109.2 . . ?
O21 C20 H20B 109.2 . . ?
C19 C20 H20B 109.2 . . ?
H20A C20 H20B 107.9 . . ?
O21A C20A C19A 113.4(2) . . ?
O21A C20A H20C 108.9 . . ?
C19A C20A H20C 108.9 . . ?
O21A C20A H20D 108.9 . . ?
C19A C20A H20D 108.9 . . ?
H20C C20A H20D 107.7 . . ?
O21B C20B C19A 119.6(10) . . ?
O21B C20B H20E 107.4 . . ?
C19A C20B H20E 107.4 . . ?
O21B C20B H20F 107.4 . . ?
C19A C20B H20F 107.4 . . ?
H20E C20B H20F 107.0 . . ?
O21 C22 C23 112.21(15) . . ?
O21 C22 H22A 109.2 . . ?
C23 C22 H22A 109.2 . . ?
O21 C22 H22B 109.2 . . ?
C23 C22 H22B 109.2 . . ?
H22A C22 H22B 107.9 . . ?
O21B C22A O21A 25.7(3) . . ?
O21B C22A C23A 127.1(4) . . ?
O21A C22A C23A 116.5(2) . . ?
O21B C22A H22C 117.8 . . ?
O21A C22A H22C 108.2 . . ?
C23A C22A H22C 108.2 . . ?
O21B C22A H22D 82.5 . . ?
O21A C22A H22D 108.2 . . ?
C23A C22A H22D 108.2 . . ?
H22C C22A H22D 107.3 . . ?
N10 C23 C22 118.49(15) . . ?
N10 C23 H23A 107.7 . . ?
C22 C23 H23A 107.7 . . ?
N10 C23 H23B 107.7 . . ?
C22 C23 H23B 107.7 . . ?
H23A C23 H23B 107.1 . . ?
N10A C23A C22A 123.6(2) . . ?
N10A C23A H23C 106.4 . . ?
C22A C23A H23C 106.4 . . ?
N10A C23A H23D 106.4 . . ?
C22A C23A H23D 106.4 . . ?
H23C C23A H23D 106.5 . . ?
H1A O1 H1B 99(2) . . ?
H2E O2 H2F 114(2) . . ?
H3E O3 H3F 100(3) . . ?
H4E O4 H4F 97(3) . . ?

loop_
_geom_bond_atom_site_label_1
_geom_bond_atom_site_label_2
_geom_bond_distance
_geom_bond_site_symmetry_2
_geom_bond_publ_flag
N1 C2 1.472(2) . ?
N1 C19 1.474(2) . ?
N1 C18 1.477(2) . ?
N1A C2A 1.467(3) . ?
N1A C18A 1.475(3) . ?
N1A C19A 1.480(3) . ?
N10 C9 1.464(2) . ?
N10 C11 1.469(2) . ?
N10 C23 1.470(2) . ?
N10A C9A 1.400(4) . ?
N10A C11B 1.426(5) . ?
N10A C23A 1.449(3) . ?
N10A C11A 1.531(4) . ?
N10A C9B 1.587(7) . ?
O21 C20 1.421(2) . ?
O21 C22 1.423(2) . ?
O21A C22A 1.414(3) . ?
O21A C20A 1.425(4) . ?
O21B C22A 1.307(8) . ?
O21B C20B 1.401(15) . ?
C2 C3 1.517(2) . ?
C2 H2A 0.9800 . ?
C2 H2B 0.9800 . ?
C2A C3A 1.505(3) . ?
C2A H2C 0.9800 . ?
C2A H2D 0.9800 . ?
C3 C4 1.530(3) . ?
C3 H3A 0.9800 . ?
C3 H3B 0.9800 . ?
C3A C4A 1.528(4) . ?
C3A H3C 0.9800 . ?
C3A H3D 0.9800 . ?
C4 C5 1.462(3) . ?
C4 H4A 0.9800 . ?
C4 H4B 0.9800 . ?
C4A C5A 1.468(3) . ?
C4A H4C 0.9800 . ?
C4A H4D 0.9800 . ?
C5 C6 1.188(3) . ?
C5A C6A 1.171(3) . ?
C6 C7 1.467(3) . ?
C6A C7A 1.465(4) . ?
C7 C8 1.537(3) . ?
C7 H7A 0.9800 . ?
C7 H7B 0.9800 . ?
C7A C8B 1.356(7) . ?
C7A C8A 1.585(7) . ?
C7A H7C 0.9800 . ?
C7A H7D 0.9800 . ?
C8 C9 1.521(2) . ?
C8 H8A 0.9800 . ?
C8 H8B 0.9800 . ?
C9 H9A 0.9800 . ?
C9 H9B 0.9800 . ?
C8A C9A 1.581(7) . ?
C8A H8C 0.9800 . ?
C8A H8D 0.9800 . ?
C9A H9C 0.9800 . ?
C9A H9D 0.9800 . ?
C8B C9B 1.432(9) . ?
C8B H8E 0.9800 . ?
C8B H8F 0.9800 . ?
C9B H9E 0.9800 . ?
C9B H9F 0.9800 . ?
C11 C12 1.518(3) . ?
C11 H11A 0.9800 . ?
C11 H11B 0.9800 . ?
C12 C13 1.533(3) . ?
C12 H12A 0.9800 . ?
C12 H12B 0.9800 . ?
C11A C12A 1.545(6) . ?
C11A H11C 0.9800 . ?
C11A H11D 0.9800 . ?
C12A C13A 1.461(7) . ?
C12A H12C 0.9800 . ?
C12A H12D 0.9800 . ?
C11B C12B 1.472(9) . ?
C11B H11E 0.9800 . ?
C11B H11F 0.9800 . ?
C12B C13A 1.539(9) . ?
C12B H12E 0.9800 . ?
C12B H12F 0.9800 . ?
C13 C14 1.474(3) . ?
C13 H13A 0.9800 . ?
C13 H13B 0.9800 . ?
C13A C14A 1.471(3) . ?
C13A H13C 0.9800 . ?
C13A H13D 0.9800 . ?
C14 C15 1.185(3) . ?
C14A C15A 1.182(3) . ?
C15 C16 1.468(3) . ?
C15A C16A 1.474(3) . ?
C16 C17 1.527(3) . ?
C16 H16A 0.9800 . ?
C16 H16B 0.9800 . ?
C16A C17A 1.521(3) . ?
C16A H16C 0.9800 . ?
C16A H16D 0.9800 . ?
C17 C18 1.512(3) . ?
C17 H17A 0.9800 . ?
C17 H17B 0.9800 . ?
C17A C18A 1.513(3) . ?
C17A H17C 0.9800 . ?
C17A H17D 0.9800 . ?
C18 H18A 0.9800 . ?
C18 H18B 0.9800 . ?
C18A H18C 0.9800 . ?
C18A H18D 0.9800 . ?
C19 C20 1.506(3) . ?
C19 H19A 0.9800 . ?
C19 H19B 0.9800 . ?
C19A C20B 1.481(13) . ?
C19A C20A 1.504(4) . ?
C19A H19C 0.9800 . ?
C19A H19D 0.9800 . ?
C20 H20A 0.9800 . ?
C20 H20B 0.9800 . ?
C20A H20C 0.9800 . ?
C20A H20D 0.9800 . ?
C20B H20E 0.9800 . ?
C20B H20F 0.9800 . ?
C22 C23 1.513(3) . ?
C22 H22A 0.9800 . ?
C22 H22B 0.9800 . ?
C22A C23A 1.454(4) . ?
C22A H22C 0.9800 . ?
C22A H22D 0.9800 . ?
C23 H23A 0.9800 . ?
C23 H23B 0.9800 . ?
C23A H23C 0.9800 . ?
C23A H23D 0.9800 . ?
O1 H1A 0.94(3) . ?
O1 H1B 0.83(3) . ?
O2 H2E 0.79(3) . ?
O2 H2F 1.45(3) . ?
O3 H3E 0.94(3) . ?
O3 H3F 0.86(3) . ?
O4 H4E 0.83(3) . ?
O4 H4F 0.83(3) . ?
O5 O5A 0.671(7) . ?

loop_
_geom_torsion_atom_site_label_1
_geom_torsion_atom_site_label_2
_geom_torsion_atom_site_label_3
_geom_torsion_atom_site_label_4
_geom_torsion
_geom_torsion_site_symmetry_1
_geom_torsion_site_symmetry_2
_geom_torsion_site_symmetry_3
_geom_torsion_site_symmetry_4
_geom_torsion_publ_flag
C19 N1 C2 C3 -60.3(2) . . . . ?
C18 N1 C2 C3 172.79(14) . . . . ?
C18A N1A C2A C3A -169.7(2) . . . . ?
C19A N1A C2A C3A 65.2(3) . . . . ?
N1 C2 C3 C4 -177.45(15) . . . . ?
N1A C2A C3A C4A 171.0(2) . . . . ?
C2 C3 C4 C5 -58.4(2) . . . . ?
C2A C3A C4A C5A 56.1(3) . . . . ?
C3 C4 C5 C6 91(7) . . . . ?
C3A C4A C5A C6A -43(8) . . . . ?
C4 C5 C6 C7 -41(11) . . . . ?
C4A C5A C6A C7A 33(11) . . . . ?
C5 C6 C7 C8 -5(5) . . . . ?
C5A C6A C7A C8B -30(4) . . . . ?
C5A C6A C7A C8A 5(4) . . . . ?
C6 C7 C8 C9 -62.3(2) . . . . ?
C11 N10 C9 C8 -67.1(2) . . . . ?
C23 N10 C9 C8 166.61(15) . . . . ?
C7 C8 C9 N10 172.02(15) . . . . ?
C8B C7A C8A C9A 44.0(6) . . . . ?
C6A C7A C8A C9A -58.2(6) . . . . ?
C11B N10A C9A C8A 173.5(4) . . . . ?
C23A N10A C9A C8A -61.8(4) . . . . ?
C11A N10A C9A C8A 177.8(4) . . . . ?
C9B N10A C9A C8A -30.4(5) . . . . ?
C7A C8A C9A N10A -173.8(4) . . . . ?
C6A C7A C8B C9B 54.2(8) . . . . ?
C8A C7A C8B C9B -37.9(6) . . . . ?
C7A C8B C9B N10A -175.9(4) . . . . ?
C9A N10A C9B C8B 52.7(6) . . . . ?
C11B N10A C9B C8B 76.5(6) . . . . ?
C23A N10A C9B C8B -152.8(6) . . . . ?
C11A N10A C9B C8B 94.3(6) . . . . ?
C9 N10 C11 C12 158.71(16) . . . . ?
C23 N10 C11 C12 -75.7(2) . . . . ?
N10 C11 C12 C13 -172.66(16) . . . . ?
C9A N10A C11A C12A -63.4(4) . . . . ?
C11B N10A C11A C12A -56.3(5) . . . . ?
C23A N10A C11A C12A 163.0(3) . . . . ?
C9B N10A C11A C12A -85.9(6) . . . . ?
N10A C11A C12A C13A 170.7(3) . . . . ?
C9A N10A C11B C12B -153.1(6) . . . . ?
C23A N10A C11B C12B 85.1(6) . . . . ?
C11A N10A C11B C12B 33.8(5) . . . . ?
C9B N10A C11B C12B -166.1(5) . . . . ?
N10A C11B C12B C13A 177.2(6) . . . . ?
C11 C12 C13 C14 -52.9(2) . . . . ?
C11A C12A C13A C14A -57.9(5) . . . . ?
C11A C12A C13A C12B 23.9(7) . . . . ?
C11B C12B C13A C12A -67.6(10) . . . . ?
C11B C12B C13A C14A 42.5(9) . . . . ?
C12 C13 C14 C15 16(5) . . . . ?
C12A C13A C14A C15A 8(6) . . . . ?
C12B C13A C14A C15A -20(6) . . . . ?
C13 C14 C15 C16 27(8) . . . . ?
C13A C14A C15A C16A 2(10) . . . . ?
C14 C15 C16 C17 7(3) . . . . ?
C14A C15A C16A C17A -12(5) . . . . ?
C15 C16 C17 C18 -64.0(2) . . . . ?
C15A C16A C17A C18A 60.8(2) . . . . ?
C2 N1 C18 C17 -69.61(19) . . . . ?
C19 N1 C18 C17 162.54(15) . . . . ?
C16 C17 C18 N1 176.88(15) . . . . ?
C2A N1A C18A C17A 68.0(2) . . . . ?
C19A N1A C18A C17A -165.31(17) . . . . ?
C16A C17A C18A N1A -178.68(16) . . . . ?
C2 N1 C19 C20 -45.8(2) . . . . ?
C18 N1 C19 C20 81.0(2) . . . . ?
C2A N1A C19A C20B 52.6(7) . . . . ?
C18A N1A C19A C20B -73.4(7) . . . . ?
C2A N1A C19A C20A 84.9(3) . . . . ?
C18A N1A C19A C20A -41.1(3) . . . . ?
C22 O21 C20 C19 -172.29(15) . . . . ?
N1 C19 C20 O21 -54.9(2) . . . . ?
C22A O21A C20A C19A 175.9(2) . . . . ?
N1A C19A C20A O21A -57.5(3) . . . . ?
C20B C19A C20A O21A 43.1(11) . . . . ?
C22A O21B C20B C19A 171.9(8) . . . . ?
N1A C19A C20B O21B 42.3(14) . . . . ?
C20A C19A C20B O21B -53.2(10) . . . . ?
C20 O21 C22 C23 -154.99(15) . . . . ?
C20B O21B C22A O21A 49.9(10) . . . . ?
C20B O21B C22A C23A 123.6(9) . . . . ?
C20A O21A C22A O21B -49.4(9) . . . . ?
C20A O21A C22A C23A -170.6(3) . . . . ?
C9 N10 C23 C22 35.8(2) . . . . ?
C11 N10 C23 C22 -90.9(2) . . . . ?
O21 C22 C23 N10 63.2(2) . . . . ?
C9A N10A C23A C22A -67.7(4) . . . . ?
C11B N10A C23A C22A 28.9(5) . . . . ?
C11A N10A C23A C22A 57.3(4) . . . . ?
C9B N10A C23A C22A -84.1(4) . . . . ?
O21B C22A C23A N10A 14.9(7) . . . . ?
O21A C22A C23A N10A 42.5(5) . . . . ?
